data_7109889
loop_
_publ_author_name
'Daniel Nieto'
'Sonia Bruna'
'M. Merced Montero-Campillo'
'Josefina Perles'
'Ana Ma Gonzalez-Vadillo'
'Julia Mendez'
'Otilia Mo'
'Isabel Cuadrado'

_publ_section_title
;
 Mechanochemical and silica gel-mediated formation of highly electron-poor
 1-cyanocarbonylferrocene
;
_journal_name_full Chem.Commun.
_journal_page_first 9785
_journal_paper_doi 10.1039/c3cc44619k
_journal_volume 49
_journal_year 2013
_chemical_formula_sum 'C12 H9 Fe N O'
_chemical_formula_weight 239.05
_chemical_name_common Morada
_space_group_crystal_system orthorhombic
_space_group_IT_number 19
_space_group_name_Hall 'P 2ac 2ab'
_space_group_name_H-M_alt 'P 21 21 21'
_symmetry_space_group_name_Hall 'P 2ac 2ab'
_symmetry_space_group_name_H-M 'P 21 21 21'
_atom_sites_solution_hydrogens geom
_atom_sites_solution_primary direct
_atom_sites_solution_secondary difmap
_cell_angle_alpha 90
_cell_angle_beta 90
_cell_angle_gamma 90
_cell_formula_units_Z 4
_cell_length_a 7.612(6)
_cell_length_b 10.349(9)
_cell_length_c 13.003(10)
_cell_measurement_reflns_used 1860
_cell_measurement_temperature 296.(2)
_cell_measurement_theta_max 23.5831
_cell_measurement_theta_min 3.1010
_cell_volume 1024.3(14)
_computing_cell_refinement 'SAINT V7.68A (Bruker AXS, 2009)'
_computing_data_collection 'Bruker Instrument Service v2010.9.0.0'
_computing_data_reduction 'SAINT V7.68A (Bruker AXS, 2009)'
_computing_structure_refinement 'SHELXL-97 (Sheldrick, 2008)'
_computing_structure_solution 'SHELXS-97 (Sheldrick, 2008)'
_diffrn_ambient_temperature 296.(2)
_diffrn_detector_area_resol_mean 8.3333
_diffrn_measured_fraction_theta_full 0.985
_diffrn_measured_fraction_theta_max 0.985
_diffrn_radiation_wavelength 0.71073
_diffrn_reflns_av_R_equivalents 0.0608
_diffrn_reflns_av_sigmaI/netI 0.0823
_diffrn_reflns_limit_h_max 9
_diffrn_reflns_limit_h_min -8
_diffrn_reflns_limit_k_max 12
_diffrn_reflns_limit_k_min -12
_diffrn_reflns_limit_l_max 15
_diffrn_reflns_limit_l_min -12
_diffrn_reflns_number 5228
_diffrn_reflns_theta_full 25.49
_diffrn_reflns_theta_max 25.49
_diffrn_reflns_theta_min 2.52
_exptl_absorpt_coefficient_mu 1.439
_exptl_absorpt_correction_T_max 0.94
_exptl_absorpt_correction_T_min 0.74
_exptl_absorpt_correction_type multi-scan
_exptl_absorpt_process_details sadabs
_exptl_crystal_colour 'dark purple'
_exptl_crystal_density_diffrn 1.550
_exptl_crystal_density_method 'not measured'
_exptl_crystal_description prismatic
_exptl_crystal_F_000 488
_exptl_crystal_size_max 0.180
_exptl_crystal_size_mid 0.100
_exptl_crystal_size_min 0.040
_refine_diff_density_max 0.332
_refine_diff_density_min -0.691
_refine_ls_abs_structure_details 'Flack H D (1983), Acta Cryst. A39, 876-881'
_refine_ls_abs_structure_Flack 0.54(6)
_refine_ls_extinction_method none
_refine_ls_goodness_of_fit_ref 1.000
_refine_ls_hydrogen_treatment refxyz
_refine_ls_matrix_type full
_refine_ls_number_parameters 127
_refine_ls_number_reflns 1877
_refine_ls_number_restraints 0
_refine_ls_restrained_S_all 1.000
_refine_ls_R_factor_all 0.0799
_refine_ls_R_factor_gt 0.0537
_refine_ls_shift/su_max 0.000
_refine_ls_shift/su_mean 0.000
_refine_ls_structure_factor_coef Fsqd
_refine_ls_weighting_details 'calc w=1/[\s^2^(Fo^2^)+(0.0805P)^2^+0.0000P] where P=(Fo^2^+2Fc^2^)/3'
_refine_ls_weighting_scheme calc
_refine_ls_wR_factor_gt 0.1250
_refine_ls_wR_factor_ref 0.1412
_reflns_number_gt 1426
_reflns_number_total 1877
_reflns_threshold_expression >2sigma(I)
_cod_data_source_file c3cc44619k.txt
_cod_data_source_block I
_cod_database_code 7109889

loop_
_space_group_symop_operation_xyz
'x, y, z'
'x+1/2, -y+1/2, -z'
'-x, y+1/2, -z+1/2'
'-x+1/2, -y, z+1/2'

loop_
_atom_site_type_symbol
_atom_site_label
_atom_site_fract_x
_atom_site_fract_y
_atom_site_fract_z
_atom_site_U_iso_or_equiv
_atom_site_adp_type
_atom_site_calc_flag
_atom_site_refinement_flags
_atom_site_occupancy
C C9 0.0562(16) 0.7219(6) 0.1310(5) 0.113(4) Uani d G 1
H H9 0.1101 0.7822 0.0884 0.136 Uiso calc R 1
C C10 -0.1246(14) 0.6880(8) 0.1299(5) 0.107(4) Uani d G 1
H H10 -0.2098 0.7222 0.0865 0.128 Uiso calc R 1
C C6 -0.1523(8) 0.5925(8) 0.2066(7) 0.098(4) Uani d G 1
H H6 -0.2589 0.5533 0.2224 0.117 Uiso calc R 1
C C7 0.0113(13) 0.5674(6) 0.2552(4) 0.085(3) Uani d G 1
H H7 0.0306 0.5089 0.3083 0.102 Uiso calc R 1
C C8 0.1402(8) 0.6474(9) 0.2084(7) 0.092(3) Uani d G 1
H H8 0.2587 0.6504 0.2255 0.11 Uiso calc R 1
C C1 0.2084(8) 0.4214(7) 0.0284(5) 0.0441(15) Uani d . 1
C C2 0.1104(10) 0.4929(7) -0.0451(5) 0.056(2) Uani d . 1
H H2 0.1573 0.5519 -0.0916 0.067 Uiso calc R 1
C C3 -0.0640(10) 0.4616(10) -0.0368(6) 0.068(2) Uani d . 1
H H3 -0.1553 0.4959 -0.0757 0.082 Uiso calc R 1
C C4 -0.0801(9) 0.3640(8) 0.0445(7) 0.066(2) Uani d . 1
H H4 -0.1832 0.324 0.066 0.079 Uiso calc R 1
C C5 0.0877(8) 0.3425(6) 0.0836(5) 0.0483(16) Uani d . 1
H H5 0.1161 0.2861 0.1368 0.058 Uiso calc R 1
C C11 0.3862(10) 0.4437(7) 0.0558(5) 0.0523(18) Uani d . 1
C C12 0.4461(9) 0.3770(8) 0.1545(6) 0.063(2) Uani d . 1
Fe Fe1 0.02493(11) 0.53015(8) 0.10058(6) 0.0396(3) Uani d . 1
N N1 0.4979(10) 0.3318(8) 0.2270(5) 0.089(2) Uani d . 1
O O1 0.4924(6) 0.5066(5) 0.0101(4) 0.0762(15) Uani d . 1

loop_
_atom_site_aniso_label
_atom_site_aniso_U_11
_atom_site_aniso_U_22
_atom_site_aniso_U_33
_atom_site_aniso_U_12
_atom_site_aniso_U_13
_atom_site_aniso_U_23
C9 0.209(13) 0.029(4) 0.101(8) -0.016(6) 0.067(9) -0.017(4)
C10 0.163(11) 0.095(9) 0.063(6) 0.080(9) -0.014(7) -0.021(6)
C6 0.084(7) 0.111(9) 0.098(7) -0.008(6) 0.033(6) -0.072(7)
C7 0.139(9) 0.066(6) 0.050(4) 0.013(7) -0.004(5) -0.022(4)
C8 0.071(6) 0.086(8) 0.119(8) -0.008(5) 0.005(6) -0.072(7)
C1 0.042(4) 0.044(4) 0.047(4) 0.003(3) 0.006(3) -0.002(3)
C2 0.071(5) 0.059(6) 0.038(3) 0.004(4) 0.006(3) -0.003(3)
C3 0.064(5) 0.084(5) 0.057(4) 0.002(5) -0.012(3) -0.024(5)
C4 0.048(5) 0.063(5) 0.086(5) -0.008(4) -0.001(4) -0.038(5)
C5 0.056(4) 0.028(3) 0.062(4) 0.002(3) 0.007(4) -0.006(3)
C11 0.051(4) 0.051(5) 0.055(4) -0.003(3) 0.007(3) -0.006(3)
C12 0.047(4) 0.069(5) 0.073(5) 0.008(4) 0.001(4) -0.001(4)
Fe1 0.0450(5) 0.0320(4) 0.0417(4) 0.0031(4) -0.0022(4) -0.0041(4)
N1 0.078(5) 0.106(6) 0.082(4) 0.019(5) -0.015(5) 0.019(4)
O1 0.055(3) 0.086(4) 0.087(3) -0.008(3) 0.019(3) 0.010(3)

loop_
_atom_type_symbol
_atom_type_description
_atom_type_scat_dispersion_real
_atom_type_scat_dispersion_imag
_atom_type_scat_source
C C 0.0033 0.0016 'International Tables Vol C Tables 4.2.6.8 and 6.1.1.4'
H H 0.0000 0.0000 'International Tables Vol C Tables 4.2.6.8 and 6.1.1.4'
N N 0.0061 0.0033 'International Tables Vol C Tables 4.2.6.8 and 6.1.1.4'
O O 0.0106 0.0060 'International Tables Vol C Tables 4.2.6.8 and 6.1.1.4'
Fe Fe 0.3463 0.8444 'International Tables Vol C Tables 4.2.6.8 and 6.1.1.4'

loop_
_geom_angle_atom_site_label_1
_geom_angle_atom_site_label_2
_geom_angle_atom_site_label_3
_geom_angle
C8 C9 C10 108.0
C8 C9 Fe1 70.2(2)
C10 C9 Fe1 69.2(2)
C8 C9 H9 126.0
C10 C9 H9 126.0
Fe1 C9 H9 126.2
C9 C10 C6 108.0
C9 C10 Fe1 69.9(2)
C6 C10 Fe1 69.8(2)
C9 C10 H10 126.0
C6 C10 H10 126.0
Fe1 C10 H10 125.8
C7 C6 C10 108.0
C7 C6 Fe1 70.2(2)
C10 C6 Fe1 69.2(2)
C7 C6 H6 126.0
C10 C6 H6 126.0
Fe1 C6 H6 126.1
C6 C7 C8 108.0
C6 C7 Fe1 69.1(2)
C8 C7 Fe1 69.8(2)
C6 C7 H7 126.0
C8 C7 H7 126.0
Fe1 C7 H7 126.7
C9 C8 C7 108.0
C9 C8 Fe1 69.1(2)
C7 C8 Fe1 69.7(2)
C9 C8 H8 126.0
C7 C8 H8 126.0
Fe1 C8 H8 126.7
C11 C1 C2 125.8(7)
C11 C1 C5 125.7(6)
C2 C1 C5 107.4(6)
C11 C1 Fe1 116.9(5)
C2 C1 Fe1 70.1(4)
C5 C1 Fe1 68.9(3)
C3 C2 C1 109.4(7)
C3 C2 Fe1 70.3(4)
C1 C2 Fe1 69.0(3)
C3 C2 H2 125.3
C1 C2 H2 125.3
Fe1 C2 H2 127.0
C2 C3 C4 107.5(7)
C2 C3 Fe1 70.4(4)
C4 C3 Fe1 68.6(4)
C2 C3 H3 126.3
C4 C3 H3 126.3
Fe1 C3 H3 126.3
C5 C4 C3 107.2(7)
C5 C4 Fe1 69.1(4)
C3 C4 Fe1 69.1(4)
C5 C4 H4 126.4
C3 C4 H4 126.4
Fe1 C4 H4 127.0
C4 C5 C1 108.5(6)
C4 C5 Fe1 70.6(4)
C1 C5 Fe1 69.8(4)
C4 C5 H5 125.8
C1 C5 H5 125.8
Fe1 C5 H5 125.4
O1 C11 C1 127.6(7)
O1 C11 C12 117.5(7)
C1 C11 C12 114.9(6)
N1 C12 C11 176.4(9)
C5 Fe1 C1 41.3(3)
C5 Fe1 C10 158.7(4)
C1 Fe1 C10 157.3(4)
C5 Fe1 C4 40.3(3)
C1 Fe1 C4 68.6(3)
C10 Fe1 C4 121.9(4)
C5 Fe1 C6 122.6(3)
C1 Fe1 C6 161.5(3)
C10 Fe1 C6 40.93(11)
C4 Fe1 C6 104.5(3)
C5 Fe1 C3 69.3(3)
C1 Fe1 C3 68.2(3)
C10 Fe1 C3 105.0(3)
C4 Fe1 C3 42.3(3)
C6 Fe1 C3 119.0(3)
C5 Fe1 C9 159.0(4)
C1 Fe1 C9 123.4(3)
C10 Fe1 C9 40.91(11)
C4 Fe1 C9 160.0(4)
C6 Fe1 C9 68.71(12)
C3 Fe1 C9 123.2(4)
C5 Fe1 C2 68.9(3)
C1 Fe1 C2 40.9(3)
C10 Fe1 C2 120.4(3)
C4 Fe1 C2 68.4(3)
C6 Fe1 C2 154.3(3)
C3 Fe1 C2 39.3(3)
C9 Fe1 C2 109.1(3)
C5 Fe1 C7 107.5(3)
C1 Fe1 C7 126.5(3)
C10 Fe1 C7 68.62(12)
C4 Fe1 C7 119.4(3)
C6 Fe1 C7 40.69(10)
C3 Fe1 C7 155.3(3)
C9 Fe1 C7 68.43(12)
C2 Fe1 C7 164.3(3)
C5 Fe1 C8 123.0(3)
C1 Fe1 C8 110.5(3)
C10 Fe1 C8 68.59(13)
C4 Fe1 C8 156.1(4)
C6 Fe1 C8 68.44(12)
C3 Fe1 C8 161.3(4)
C9 Fe1 C8 40.65(11)
C2 Fe1 C8 127.6(3)
C7 Fe1 C8 40.52(9)

loop_
_geom_bond_atom_site_label_1
_geom_bond_atom_site_label_2
_geom_bond_distance
C9 C8 1.42
C9 C10 1.42
C9 Fe1 2.037(6)
C9 H9 0.93
C10 C6 1.42
C10 Fe1 2.027(6)
C10 H10 0.93
C6 C7 1.42
C6 Fe1 2.034(6)
C6 H6 0.93
C7 C8 1.42
C7 Fe1 2.049(5)
C7 H7 0.93
C8 Fe1 2.051(6)
C8 H8 0.93
C1 C11 1.418(9)
C1 C2 1.421(9)
C1 C5 1.423(9)
C1 Fe1 2.024(6)
C2 C3 1.371(10)
C2 Fe1 2.039(6)
C2 H2 0.93
C3 C4 1.468(12)
C3 Fe1 2.038(7)
C3 H3 0.93
C4 C5 1.393(10)
C4 Fe1 2.032(7)
C4 H4 0.93
C5 Fe1 2.012(6)
C5 H5 0.93
C11 O1 1.195(8)
C11 C12 1.528(10)
C12 N1 1.123(9)
